data_4028460
loop_
_publ_author_name
'Wan Teng Teo'
'Weidong Rao'
'Ming Joo Koh'
'Philip Wai Hong Chan'

_publ_section_title
;
 Gold-Catalyzed Domino Aminocyclization/1,3-Sulfonyl Migration of
 N-Substituted N-Sulfonyl-aminobut-3-yn-2-ols to 1-Substituted
 3-Sulfonyl-1H-pyrroles
;
_journal_name_full 'Journal of Organic Chemistry'
_journal_page_first 7508
_journal_page_last 7517
_journal_paper_doi 10.1021/jo401083m
_journal_volume 78
_journal_year 2013
_chemical_formula_sum 'C28 H38.5 Au F2 N2 O2.25 P'
_chemical_formula_weight 705.04
_chemical_name_systematic
; 
 ? 
;
_space_group_IT_number 14
_symmetry_cell_setting monoclinic
_symmetry_space_group_name_Hall '-P 2yn'
_symmetry_space_group_name_H-M 'P 1 21/n 1'
_atom_sites_solution_hydrogens geom
_atom_sites_solution_primary direct
_atom_sites_solution_secondary difmap
_audit_creation_method SHELXL-97
_cell_angle_alpha 90.00
_cell_angle_beta 104.180(2)
_cell_angle_gamma 90.00
_cell_formula_units_Z 8
_cell_length_a 18.7732(6)
_cell_length_b 15.9334(5)
_cell_length_c 20.2459(7)
_cell_measurement_reflns_used 9910
_cell_measurement_temperature 103(2)
_cell_measurement_theta_max 31.01
_cell_measurement_theta_min 2.44
_cell_volume 5871.5(3)
_computing_cell_refinement 'Bruker SAINT'
_computing_data_collection 'Bruker APEX2'
_computing_data_reduction 'Bruker SAINT'
_computing_molecular_graphics 'Bruker SHELXTL'
_computing_publication_material 'Bruker SHELXTL'
_computing_structure_refinement 'SHELXL-97 (Sheldrick, 2008)'
_computing_structure_solution 'SHELXS-97 (Sheldrick, 2008)'
_diffrn_ambient_temperature 103(2)
_diffrn_measured_fraction_theta_full 0.995
_diffrn_measured_fraction_theta_max 0.995
_diffrn_measurement_device_type 'Bruker APEX-II CCD'
_diffrn_measurement_method '\f and \w scans'
_diffrn_radiation_monochromator graphite
_diffrn_radiation_source 'fine-focus sealed tube'
_diffrn_radiation_type MoK\a
_diffrn_radiation_wavelength 0.71073
_diffrn_reflns_av_R_equivalents 0.0680
_diffrn_reflns_av_sigmaI/netI 0.0788
_diffrn_reflns_limit_h_max 26
_diffrn_reflns_limit_h_min -27
_diffrn_reflns_limit_k_max 23
_diffrn_reflns_limit_k_min -10
_diffrn_reflns_limit_l_max 29
_diffrn_reflns_limit_l_min -29
_diffrn_reflns_number 67782
_diffrn_reflns_theta_full 31.06
_diffrn_reflns_theta_max 31.06
_diffrn_reflns_theta_min 2.08
_exptl_absorpt_coefficient_mu 5.106
_exptl_absorpt_correction_T_max 0.4283
_exptl_absorpt_correction_T_min 0.2346
_exptl_absorpt_correction_type multi-scan
_exptl_absorpt_process_details sadabs
_exptl_crystal_colour colourless
_exptl_crystal_density_diffrn 1.595
_exptl_crystal_description plate
_exptl_crystal_F_000 2804
_exptl_crystal_size_max 0.40
_exptl_crystal_size_mid 0.40
_exptl_crystal_size_min 0.20
_refine_diff_density_max 4.488
_refine_diff_density_min -3.890
_refine_diff_density_rms 0.268
_refine_ls_extinction_method none
_refine_ls_goodness_of_fit_ref 1.065
_refine_ls_hydrogen_treatment constr
_refine_ls_matrix_type full
_refine_ls_number_parameters 691
_refine_ls_number_reflns 18750
_refine_ls_number_restraints 0
_refine_ls_restrained_S_all 1.065
_refine_ls_R_factor_all 0.0932
_refine_ls_R_factor_gt 0.0434
_refine_ls_shift/su_max 0.002
_refine_ls_shift/su_mean 0.000
_refine_ls_structure_factor_coef Fsqd
_refine_ls_weighting_details 'calc w=1/[\s^2^(Fo^2^)+(0.0563P)^2^+0.8716P] where P=(Fo^2^+2Fc^2^)/3'
_refine_ls_weighting_scheme calc
_refine_ls_wR_factor_gt 0.0933
_refine_ls_wR_factor_ref 0.1193
_reflns_number_gt 12895
_reflns_number_total 18750
_reflns_threshold_expression >2sigma(I)
_cod_data_source_file jo401083m_si_002.cif
_cod_data_source_block chan166s
_cod_original_formula_sum 'C28 H38.50 Au F2 N2 O2.25 P'
_cod_database_code 4028460

loop_
_symmetry_equiv_pos_as_xyz
'x, y, z'
'-x+1/2, y+1/2, -z+1/2'
'-x, -y, -z'
'x-1/2, -y-1/2, z-1/2'

loop_
_atom_site_label
_atom_site_type_symbol
_atom_site_fract_x
_atom_site_fract_y
_atom_site_fract_z
_atom_site_U_iso_or_equiv
_atom_site_adp_type
_atom_site_occupancy
_atom_site_symmetry_multiplicity
_atom_site_calc_flag
_atom_site_refinement_flags
_atom_site_disorder_assembly
_atom_site_disorder_group
Au1 Au 0.236363(10) 0.136217(12) 0.722376(10) 0.01700(5) Uani 1 1 d . . .
Au2 Au 0.204894(11) 0.160760(12) 0.206873(10) 0.01895(6) Uani 1 1 d . . .
C1 C 0.2559(2) 0.2120(3) 0.6534(2) 0.0109(9) Uani 1 1 d . . .
C2 C 0.2687(3) 0.2746(3) 0.5576(3) 0.0175(10) Uani 1 1 d . . .
H2 H 0.2695 0.2827 0.5113 0.021 Uiso 1 1 calc R . .
C3 C 0.2833(3) 0.3322(3) 0.6063(3) 0.0181(10) Uani 1 1 d . . .
H3 H 0.2968 0.3889 0.6016 0.022 Uiso 1 1 calc R . .
C4 C 0.2313(3) 0.1237(3) 0.5488(3) 0.0150(9) Uani 1 1 d . . .
C5 C 0.2858(3) 0.0771(3) 0.5288(3) 0.0180(10) Uani 1 1 d . . .
C6 C 0.3662(3) 0.1027(3) 0.5511(3) 0.0212(11) Uani 1 1 d . . .
H6 H 0.3681 0.1655 0.5503 0.025 Uiso 1 1 calc R . .
C7 C 0.4008(3) 0.0747(4) 0.6238(3) 0.0294(13) Uani 1 1 d . . .
H7A H 0.3711 0.0952 0.6540 0.044 Uiso 1 1 calc R . .
H7B H 0.4506 0.0975 0.6384 0.044 Uiso 1 1 calc R . .
H7C H 0.4028 0.0132 0.6256 0.044 Uiso 1 1 calc R . .
C8 C 0.4129(3) 0.0701(4) 0.5036(4) 0.0387(16) Uani 1 1 d . . .
H8A H 0.4146 0.0087 0.5054 0.058 Uiso 1 1 calc R . .
H8B H 0.4628 0.0926 0.5184 0.058 Uiso 1 1 calc R . .
H8C H 0.3908 0.0883 0.4568 0.058 Uiso 1 1 calc R . .
C9 C 0.2638(3) 0.0066(3) 0.4890(3) 0.0229(11) Uani 1 1 d . . .
H9 H 0.2996 -0.0268 0.4753 0.027 Uiso 1 1 calc R . .
C10 C 0.1903(3) -0.0161(3) 0.4690(3) 0.0260(12) Uani 1 1 d . . .
H10 H 0.1762 -0.0642 0.4411 0.031 Uiso 1 1 calc R . .
C11 C 0.1377(3) 0.0306(3) 0.4893(3) 0.0228(11) Uani 1 1 d . . .
H11 H 0.0877 0.0138 0.4757 0.027 Uiso 1 1 calc R . .
C12 C 0.1567(3) 0.1025(3) 0.5297(3) 0.0183(10) Uani 1 1 d . . .
C13 C 0.0969(3) 0.1541(3) 0.5479(3) 0.0237(11) Uani 1 1 d . . .
H13 H 0.1206 0.2032 0.5755 0.028 Uiso 1 1 calc R . .
C14 C 0.0570(3) 0.1032(4) 0.5913(4) 0.0408(16) Uani 1 1 d . . .
H14A H 0.0334 0.0546 0.5653 0.061 Uiso 1 1 calc R . .
H14B H 0.0196 0.1384 0.6040 0.061 Uiso 1 1 calc R . .
H14C H 0.0923 0.0840 0.6326 0.061 Uiso 1 1 calc R . .
C15 C 0.0438(3) 0.1876(5) 0.4839(3) 0.0432(17) Uani 1 1 d . . .
H15A H 0.0712 0.2190 0.4566 0.065 Uiso 1 1 calc R . .
H15B H 0.0079 0.2248 0.4968 0.065 Uiso 1 1 calc R . .
H15C H 0.0181 0.1405 0.4571 0.065 Uiso 1 1 calc R . .
C16 C 0.2809(3) 0.3354(3) 0.7294(3) 0.0156(10) Uani 1 1 d . . .
C17 C 0.3481(3) 0.3352(3) 0.7773(3) 0.0166(10) Uani 1 1 d . . .
C18 C 0.4150(3) 0.2882(3) 0.7662(3) 0.0212(11) Uani 1 1 d . . .
H18 H 0.4027 0.2660 0.7185 0.025 Uiso 1 1 calc R . .
C19 C 0.4813(3) 0.3466(4) 0.7746(3) 0.0351(15) Uani 1 1 d . . .
H19A H 0.4678 0.3953 0.7446 0.053 Uiso 1 1 calc R . .
H19B H 0.5218 0.3164 0.7626 0.053 Uiso 1 1 calc R . .
H19C H 0.4967 0.3655 0.8220 0.053 Uiso 1 1 calc R . .
C20 C 0.4326(3) 0.2141(3) 0.8148(3) 0.0286(13) Uani 1 1 d . . .
H20A H 0.4433 0.2345 0.8619 0.043 Uiso 1 1 calc R . .
H20B H 0.4754 0.1840 0.8072 0.043 Uiso 1 1 calc R . .
H20C H 0.3903 0.1760 0.8067 0.043 Uiso 1 1 calc R . .
C21 C 0.3515(3) 0.3781(3) 0.8379(3) 0.0209(11) Uani 1 1 d . . .
H21 H 0.3966 0.3797 0.8718 0.025 Uiso 1 1 calc R . .
C22 C 0.2909(3) 0.4180(3) 0.8496(3) 0.0242(12) Uani 1 1 d . . .
H22 H 0.2948 0.4476 0.8911 0.029 Uiso 1 1 calc R . .
C23 C 0.2245(3) 0.4157(3) 0.8017(3) 0.0243(12) Uani 1 1 d . . .
H23 H 0.1826 0.4417 0.8112 0.029 Uiso 1 1 calc R . .
C24 C 0.2183(3) 0.3754(3) 0.7390(3) 0.0198(11) Uani 1 1 d . . .
C25 C 0.1452(3) 0.3752(4) 0.6864(3) 0.0295(13) Uani 1 1 d . . .
H25 H 0.1536 0.3516 0.6432 0.035 Uiso 1 1 calc R . .
C26 C 0.0899(3) 0.3184(5) 0.7091(4) 0.0457(18) Uani 1 1 d . . .
H26A H 0.1084 0.2606 0.7138 0.069 Uiso 1 1 calc R . .
H26B H 0.0427 0.3201 0.6750 0.069 Uiso 1 1 calc R . .
H26C H 0.0830 0.3379 0.7530 0.069 Uiso 1 1 calc R . .
C27 C 0.1153(3) 0.4647(4) 0.6714(4) 0.0428(17) Uani 1 1 d . . .
H27A H 0.1043 0.4885 0.7125 0.064 Uiso 1 1 calc R . .
H27B H 0.0704 0.4633 0.6346 0.064 Uiso 1 1 calc R . .
H27C H 0.1522 0.4996 0.6576 0.064 Uiso 1 1 calc R . .
C28 C 0.2107(3) 0.0785(3) 0.1370(3) 0.0168(10) Uani 1 1 d . . .
C29 C 0.2236(3) -0.0451(3) 0.0877(3) 0.0228(11) Uani 1 1 d . . .
H29 H 0.2338 -0.1027 0.0824 0.027 Uiso 1 1 calc R . .
C30 C 0.2018(3) 0.0110(3) 0.0377(3) 0.0221(11) Uani 1 1 d . . .
H30 H 0.1930 0.0010 -0.0099 0.026 Uiso 1 1 calc R . .
C31 C 0.2475(3) -0.0420(3) 0.2158(3) 0.0204(11) Uani 1 1 d . . .
C32 C 0.1932(3) -0.0887(3) 0.2361(3) 0.0256(12) Uani 1 1 d . . .
C33 C 0.1157(3) -0.0933(3) 0.1928(3) 0.0300(13) Uani 1 1 d . . .
H33 H 0.1179 -0.0852 0.1443 0.036 Uiso 1 1 calc R . .
C34 C 0.0701(3) -0.0210(4) 0.2110(4) 0.0427(17) Uani 1 1 d . . .
H34A H 0.0659 -0.0278 0.2580 0.064 Uiso 1 1 calc R . .
H34B H 0.0210 -0.0215 0.1801 0.064 Uiso 1 1 calc R . .
H34C H 0.0943 0.0325 0.2067 0.064 Uiso 1 1 calc R . .
C35 C 0.0788(4) -0.1778(4) 0.1972(4) 0.0474(19) Uani 1 1 d . . .
H35A H 0.1102 -0.2230 0.1877 0.071 Uiso 1 1 calc R . .
H35B H 0.0313 -0.1796 0.1638 0.071 Uiso 1 1 calc R . .
H35C H 0.0712 -0.1851 0.2431 0.071 Uiso 1 1 calc R . .
C36 C 0.2146(4) -0.1266(3) 0.2994(3) 0.0341(15) Uani 1 1 d . . .
H36 H 0.1795 -0.1586 0.3153 0.041 Uiso 1 1 calc R . .
C37 C 0.2846(4) -0.1199(4) 0.3402(3) 0.0371(16) Uani 1 1 d . . .
H37 H 0.2971 -0.1471 0.3832 0.045 Uiso 1 1 calc R . .
C38 C 0.3364(4) -0.0738(4) 0.3184(3) 0.0352(15) Uani 1 1 d . . .
H38 H 0.3846 -0.0689 0.3470 0.042 Uiso 1 1 calc R . .
C39 C 0.3194(3) -0.0339(3) 0.2550(3) 0.0262(12) Uani 1 1 d . . .
C40 C 0.3779(3) 0.0131(4) 0.2308(4) 0.0402(16) Uani 1 1 d . . .
H40 H 0.3535 0.0447 0.1887 0.048 Uiso 1 1 calc R . .
C41 C 0.4309(3) -0.0499(6) 0.2119(4) 0.058(2) Uani 1 1 d . . .
H41A H 0.4567 -0.0806 0.2528 0.087 Uiso 1 1 calc R . .
H41B H 0.4668 -0.0199 0.1927 0.087 Uiso 1 1 calc R . .
H41C H 0.4034 -0.0895 0.1782 0.087 Uiso 1 1 calc R . .
C42 C 0.4179(4) 0.0754(5) 0.2825(5) 0.061(2) Uani 1 1 d . . .
H42A H 0.3823 0.1127 0.2959 0.091 Uiso 1 1 calc R . .
H42B H 0.4513 0.1088 0.2627 0.091 Uiso 1 1 calc R . .
H42C H 0.4462 0.0455 0.3228 0.091 Uiso 1 1 calc R . .
C43 C 0.1728(3) 0.1646(3) 0.0326(3) 0.0185(10) Uani 1 1 d . . .
C44 C 0.1007(3) 0.1913(3) 0.0234(3) 0.0222(11) Uani 1 1 d . . .
C45 C 0.0427(3) 0.1452(4) 0.0500(3) 0.0308(13) Uani 1 1 d . . .
H45 H 0.0667 0.0947 0.0753 0.037 Uiso 1 1 calc R . .
C46 C -0.0190(4) 0.1145(5) -0.0083(4) 0.052(2) Uani 1 1 d . . .
H46A H -0.0452 0.1628 -0.0327 0.079 Uiso 1 1 calc R . .
H46B H -0.0531 0.0801 0.0098 0.079 Uiso 1 1 calc R . .
H46C H 0.0016 0.0808 -0.0396 0.079 Uiso 1 1 calc R . .
C47 C 0.0118(4) 0.1977(5) 0.0995(4) 0.0467(18) Uani 1 1 d . . .
H47A H -0.0109 0.2487 0.0765 0.070 Uiso 1 1 calc R . .
H47B H 0.0517 0.2132 0.1387 0.070 Uiso 1 1 calc R . .
H47C H -0.0252 0.1650 0.1151 0.070 Uiso 1 1 calc R . .
C48 C 0.0812(3) 0.2653(3) -0.0139(3) 0.0313(13) Uani 1 1 d . . .
H48 H 0.0324 0.2858 -0.0215 0.038 Uiso 1 1 calc R . .
C49 C 0.1318(4) 0.3091(4) -0.0399(3) 0.0389(16) Uani 1 1 d . . .
H49 H 0.1176 0.3594 -0.0648 0.047 Uiso 1 1 calc R . .
C50 C 0.2026(4) 0.2800(4) -0.0297(3) 0.0356(15) Uani 1 1 d . . .
H50 H 0.2369 0.3107 -0.0478 0.043 Uiso 1 1 calc R . .
C51 C 0.2248(3) 0.2068(3) 0.0063(3) 0.0266(12) Uani 1 1 d . . .
C52 C 0.3039(3) 0.1753(4) 0.0181(3) 0.0305(13) Uani 1 1 d . . .
H52 H 0.3031 0.1133 0.0254 0.037 Uiso 1 1 calc R . .
C53 C 0.3359(4) 0.1902(6) -0.0423(4) 0.068(3) Uani 1 1 d . . .
H53A H 0.3003 0.1731 -0.0841 0.101 Uiso 1 1 calc R . .
H53B H 0.3811 0.1572 -0.0370 0.101 Uiso 1 1 calc R . .
H53C H 0.3472 0.2499 -0.0450 0.101 Uiso 1 1 calc R . .
C54 C 0.3526(4) 0.2141(5) 0.0828(4) 0.0498(19) Uani 1 1 d . . .
H54A H 0.4005 0.1859 0.0939 0.075 Uiso 1 1 calc R . .
H54B H 0.3291 0.2071 0.1206 0.075 Uiso 1 1 calc R . .
H54C H 0.3595 0.2740 0.0753 0.075 Uiso 1 1 calc R . .
C55 C 0.1128(10) 0.4408(13) 0.4767(12) 0.051(5) Uani 0.50 1 d P A -1
H55A H 0.1118 0.4754 0.4364 0.076 Uiso 0.50 1 calc PR A -1
H55B H 0.1346 0.3861 0.4714 0.076 Uiso 0.50 1 calc PR A -1
H55C H 0.1424 0.4689 0.5173 0.076 Uiso 0.50 1 calc PR A -1
C56 C 0.0339(7) 0.4285(9) 0.4845(7) 0.039(3) Uani 0.50 1 d P A -1
H56A H 0.0037 0.4049 0.4414 0.047 Uiso 0.50 1 calc PR A -1
H56B H 0.0350 0.3865 0.5208 0.047 Uiso 0.50 1 calc PR A -1
C55A C 0.0871(10) 0.4048(12) 0.4777(11) 0.050(5) Uani 0.50 1 d P A -2
H55D H 0.0812 0.3695 0.5157 0.075 Uiso 0.50 1 calc PR A -2
H55E H 0.1386 0.4040 0.4753 0.075 Uiso 0.50 1 calc PR A -2
H55F H 0.0560 0.3832 0.4350 0.075 Uiso 0.50 1 calc PR A -2
C56A C 0.0648(7) 0.4933(9) 0.4887(8) 0.040(3) Uani 0.50 1 d P A -2
H56C H 0.1012 0.5174 0.5279 0.048 Uiso 0.50 1 calc PR A -2
H56D H 0.0662 0.5270 0.4480 0.048 Uiso 0.50 1 calc PR A -2
P1 P 0.14702(8) 0.06619(9) 0.82245(8) 0.0238(3) Uani 1 1 d . . .
F1 F 0.1318(3) 0.1567(2) 0.8391(2) 0.0634(14) Uani 1 1 d . . .
F2 F 0.0840(2) 0.0563(3) 0.7583(2) 0.0626(14) Uani 1 1 d . . .
O1 O 0.2157(2) 0.0646(2) 0.7996(2) 0.0304(9) Uani 1 1 d . . .
O2 O 0.1380(2) 0.0100(2) 0.8764(2) 0.0287(9) Uani 1 1 d . . .
P2 P 0.20788(9) 0.21787(9) 0.35466(8) 0.0263(3) Uani 1 1 d . . .
F3 F 0.1933(4) 0.2776(3) 0.4022(3) 0.0915(18) Uani 1 1 d . . .
F4 F 0.1672(2) 0.1364(2) 0.3590(2) 0.0493(11) Uani 1 1 d . . .
O3 O 0.1943(2) 0.2415(2) 0.2820(2) 0.0327(10) Uani 1 1 d . . .
O4 O 0.2853(3) 0.1812(4) 0.3771(3) 0.0651(17) Uani 1 1 d . . .
N1 N 0.2519(2) 0.2006(2) 0.5863(2) 0.0129(8) Uani 1 1 d . . .
N2 N 0.2751(2) 0.2935(2) 0.6654(2) 0.0160(8) Uani 1 1 d . . .
N3 N 0.2286(2) -0.0031(2) 0.1491(2) 0.0180(9) Uani 1 1 d . . .
N4 N 0.1946(2) 0.0874(2) 0.0695(2) 0.0170(9) Uani 1 1 d . . .
O6 O 0.0000 0.5000 0.5000 0.056(2) Uani 1 2 d S . .

loop_
_atom_site_aniso_label
_atom_site_aniso_U_11
_atom_site_aniso_U_22
_atom_site_aniso_U_33
_atom_site_aniso_U_23
_atom_site_aniso_U_13
_atom_site_aniso_U_12
Au1 0.01816(9) 0.01927(9) 0.01462(10) 0.00095(7) 0.00605(7) -0.00126(7)
Au2 0.02935(11) 0.01381(9) 0.01492(11) 0.00074(7) 0.00781(8) 0.00081(7)
C1 0.010(2) 0.013(2) 0.010(2) -0.0019(17) 0.0026(17) -0.0003(16)
C2 0.025(3) 0.010(2) 0.018(3) 0.0016(19) 0.006(2) -0.0006(18)
C3 0.023(3) 0.016(2) 0.015(3) 0.001(2) 0.005(2) -0.0012(19)
C4 0.022(2) 0.010(2) 0.013(2) 0.0004(18) 0.0047(19) -0.0020(17)
C5 0.026(3) 0.012(2) 0.018(3) 0.0031(19) 0.010(2) -0.0001(18)
C6 0.023(3) 0.014(2) 0.031(3) 0.003(2) 0.014(2) 0.0021(19)
C7 0.020(3) 0.033(3) 0.035(4) 0.001(3) 0.006(2) 0.000(2)
C8 0.042(4) 0.034(3) 0.050(5) -0.002(3) 0.030(3) -0.001(3)
C9 0.036(3) 0.014(2) 0.022(3) 0.000(2) 0.013(2) 0.001(2)
C10 0.044(3) 0.012(2) 0.020(3) -0.004(2) 0.005(3) -0.007(2)
C11 0.027(3) 0.023(3) 0.016(3) 0.002(2) 0.000(2) -0.008(2)
C12 0.021(2) 0.017(2) 0.014(3) 0.003(2) 0.000(2) -0.0007(19)
C13 0.016(2) 0.029(3) 0.024(3) -0.001(2) 0.001(2) 0.000(2)
C14 0.034(3) 0.052(4) 0.042(4) -0.009(3) 0.018(3) -0.011(3)
C15 0.037(4) 0.052(4) 0.035(4) 0.005(3) -0.001(3) 0.019(3)
C16 0.022(2) 0.011(2) 0.013(3) -0.0025(18) 0.004(2) 0.0016(18)
C17 0.022(2) 0.013(2) 0.015(3) -0.0017(19) 0.004(2) -0.0003(18)
C18 0.017(2) 0.029(3) 0.017(3) 0.000(2) 0.002(2) 0.002(2)
C19 0.028(3) 0.046(4) 0.033(4) 0.001(3) 0.011(3) -0.003(3)
C20 0.023(3) 0.027(3) 0.034(4) 0.002(3) 0.004(2) 0.008(2)
C21 0.025(3) 0.021(3) 0.014(3) -0.004(2) -0.001(2) -0.001(2)
C22 0.039(3) 0.018(2) 0.017(3) -0.004(2) 0.008(2) 0.002(2)
C23 0.027(3) 0.024(3) 0.024(3) -0.004(2) 0.010(2) 0.011(2)
C24 0.023(3) 0.017(2) 0.020(3) -0.006(2) 0.005(2) 0.0046(19)
C25 0.027(3) 0.030(3) 0.030(4) -0.009(3) 0.005(2) 0.012(2)
C26 0.023(3) 0.055(4) 0.056(5) -0.008(4) 0.004(3) 0.000(3)
C27 0.035(3) 0.044(4) 0.042(4) -0.006(3) -0.005(3) 0.019(3)
C28 0.020(2) 0.020(2) 0.011(3) 0.0001(19) 0.0040(19) 0.0030(19)
C29 0.032(3) 0.017(2) 0.022(3) 0.000(2) 0.012(2) 0.003(2)
C30 0.033(3) 0.017(2) 0.020(3) -0.001(2) 0.014(2) 0.001(2)
C31 0.028(3) 0.017(2) 0.018(3) 0.003(2) 0.010(2) 0.009(2)
C32 0.040(3) 0.014(2) 0.028(3) 0.001(2) 0.018(3) 0.007(2)
C33 0.032(3) 0.024(3) 0.040(4) -0.001(3) 0.019(3) -0.004(2)
C34 0.032(3) 0.032(3) 0.069(5) 0.002(3) 0.022(3) 0.002(3)
C35 0.058(5) 0.031(3) 0.060(5) -0.003(3) 0.026(4) -0.015(3)
C36 0.063(4) 0.020(3) 0.026(3) 0.002(2) 0.024(3) 0.007(3)
C37 0.067(5) 0.021(3) 0.023(3) 0.000(2) 0.012(3) 0.016(3)
C38 0.047(4) 0.031(3) 0.024(3) 0.000(3) 0.002(3) 0.019(3)
C39 0.033(3) 0.023(3) 0.024(3) 0.002(2) 0.011(2) 0.014(2)
C40 0.020(3) 0.048(4) 0.052(5) 0.005(3) 0.006(3) 0.007(3)
C41 0.026(3) 0.099(7) 0.049(5) -0.020(5) 0.008(3) 0.010(4)
C42 0.045(4) 0.046(4) 0.100(7) -0.012(5) 0.036(5) -0.004(3)
C43 0.031(3) 0.009(2) 0.016(3) -0.0019(19) 0.008(2) -0.0034(19)
C44 0.028(3) 0.019(2) 0.019(3) -0.001(2) 0.003(2) -0.001(2)
C45 0.025(3) 0.033(3) 0.033(4) 0.007(3) 0.003(3) 0.004(2)
C46 0.038(4) 0.047(4) 0.066(6) 0.004(4) 0.001(4) -0.010(3)
C47 0.034(4) 0.060(5) 0.050(5) 0.007(4) 0.019(3) 0.016(3)
C48 0.046(4) 0.018(3) 0.028(3) 0.001(2) 0.005(3) 0.008(2)
C49 0.072(5) 0.016(3) 0.027(4) 0.003(2) 0.008(3) 0.001(3)
C50 0.062(4) 0.019(3) 0.031(4) 0.001(2) 0.020(3) -0.007(3)
C51 0.044(3) 0.016(2) 0.023(3) -0.004(2) 0.016(3) -0.008(2)
C52 0.034(3) 0.031(3) 0.031(4) -0.003(3) 0.017(3) -0.009(2)
C53 0.049(5) 0.124(8) 0.038(5) -0.003(5) 0.025(4) -0.015(5)
C54 0.047(4) 0.050(4) 0.050(5) -0.015(4) 0.007(4) -0.001(3)
C55 0.038(11) 0.068(15) 0.052(11) 0.002(11) 0.022(9) 0.016(9)
C56 0.042(8) 0.039(7) 0.034(8) -0.004(6) 0.005(6) 0.000(6)
C55A 0.044(12) 0.064(14) 0.043(10) 0.000(10) 0.015(9) 0.026(9)
C56A 0.027(6) 0.046(8) 0.047(9) 0.000(7) 0.010(6) -0.003(6)
P1 0.0330(8) 0.0179(6) 0.0248(8) 0.0032(6) 0.0155(6) -0.0005(5)
F1 0.119(4) 0.0230(19) 0.070(3) 0.010(2) 0.067(3) 0.021(2)
F2 0.040(2) 0.111(4) 0.034(2) 0.027(3) 0.0049(18) -0.026(2)
O1 0.033(2) 0.032(2) 0.031(2) 0.0140(18) 0.0155(18) 0.0036(17)
O2 0.043(2) 0.024(2) 0.024(2) 0.0075(17) 0.0183(19) 0.0040(17)
P2 0.0381(8) 0.0234(7) 0.0181(8) -0.0005(6) 0.0083(6) -0.0073(6)
F3 0.181(6) 0.055(3) 0.049(3) -0.011(3) 0.049(4) -0.014(3)
F4 0.084(3) 0.0279(19) 0.039(2) 0.0070(17) 0.020(2) -0.0152(19)
O3 0.068(3) 0.0163(18) 0.019(2) 0.0013(16) 0.021(2) 0.0001(18)
O4 0.033(3) 0.117(5) 0.042(3) 0.023(3) 0.002(2) 0.019(3)
N1 0.0147(19) 0.0127(18) 0.012(2) 0.0004(15) 0.0054(16) -0.0011(14)
N2 0.0162(19) 0.0136(19) 0.017(2) -0.0030(16) 0.0024(17) -0.0003(15)
N3 0.021(2) 0.0149(19) 0.021(2) 0.0029(17) 0.0115(18) 0.0041(16)
N4 0.022(2) 0.0126(19) 0.019(2) -0.0009(16) 0.0101(18) 0.0017(15)
O6 0.055(5) 0.062(5) 0.047(5) -0.010(4) 0.004(4) 0.026(4)

loop_
_atom_type_symbol
_atom_type_description
_atom_type_scat_dispersion_real
_atom_type_scat_dispersion_imag
_atom_type_scat_source
C C 0.0033 0.0016 'International Tables Vol C Tables 4.2.6.8 and 6.1.1.4'
H H 0.0000 0.0000 'International Tables Vol C Tables 4.2.6.8 and 6.1.1.4'
O O 0.0106 0.0060 'International Tables Vol C Tables 4.2.6.8 and 6.1.1.4'
F F 0.0171 0.0103 'International Tables Vol C Tables 4.2.6.8 and 6.1.1.4'
P P 0.1023 0.0942 'International Tables Vol C Tables 4.2.6.8 and 6.1.1.4'
Au Au -2.0133 8.8022 'International Tables Vol C Tables 4.2.6.8 and 6.1.1.4'
N N 0.0061 0.0033 'International Tables Vol C Tables 4.2.6.8 and 6.1.1.4'

loop_
_geom_angle_atom_site_label_1
_geom_angle_atom_site_label_2
_geom_angle_atom_site_label_3
_geom_angle
_geom_angle_site_symmetry_1
_geom_angle_site_symmetry_3
C1 Au1 O1 175.51(17) . .
C28 Au2 O3 176.28(18) . .
N2 C1 N1 104.7(4) . .
N2 C1 Au1 123.8(3) . .
N1 C1 Au1 131.5(3) . .
C3 C2 N1 107.7(4) . .
C3 C2 H2 126.1 . .
N1 C2 H2 126.1 . .
C2 C3 N2 106.7(4) . .
C2 C3 H3 126.7 . .
N2 C3 H3 126.7 . .
C12 C4 C5 123.0(4) . .
C12 C4 N1 118.1(4) . .
C5 C4 N1 118.7(4) . .
C9 C5 C4 117.5(5) . .
C9 C5 C6 121.5(4) . .
C4 C5 C6 120.9(4) . .
C5 C6 C7 111.4(4) . .
C5 C6 C8 113.5(5) . .
C7 C6 C8 109.3(5) . .
C5 C6 H6 107.5 . .
C7 C6 H6 107.5 . .
C8 C6 H6 107.5 . .
C6 C7 H7A 109.5 . .
C6 C7 H7B 109.5 . .
H7A C7 H7B 109.5 . .
C6 C7 H7C 109.5 . .
H7A C7 H7C 109.5 . .
H7B C7 H7C 109.5 . .
C6 C8 H8A 109.5 . .
C6 C8 H8B 109.5 . .
H8A C8 H8B 109.5 . .
C6 C8 H8C 109.5 . .
H8A C8 H8C 109.5 . .
H8B C8 H8C 109.5 . .
C5 C9 C10 121.0(5) . .
C5 C9 H9 119.5 . .
C10 C9 H9 119.5 . .
C11 C10 C9 120.4(5) . .
C11 C10 H10 119.8 . .
C9 C10 H10 119.8 . .
C10 C11 C12 121.2(5) . .
C10 C11 H11 119.4 . .
C12 C11 H11 119.4 . .
C11 C12 C4 116.9(5) . .
C11 C12 C13 119.4(5) . .
C4 C12 C13 123.7(5) . .
C12 C13 C14 110.6(5) . .
C12 C13 C15 110.7(5) . .
C14 C13 C15 111.4(5) . .
C12 C13 H13 108.0 . .
C14 C13 H13 108.0 . .
C15 C13 H13 108.0 . .
C13 C14 H14A 109.5 . .
C13 C14 H14B 109.5 . .
H14A C14 H14B 109.5 . .
C13 C14 H14C 109.5 . .
H14A C14 H14C 109.5 . .
H14B C14 H14C 109.5 . .
C13 C15 H15A 109.5 . .
C13 C15 H15B 109.5 . .
H15A C15 H15B 109.5 . .
C13 C15 H15C 109.5 . .
H15A C15 H15C 109.5 . .
H15B C15 H15C 109.5 . .
C17 C16 C24 123.8(5) . .
C17 C16 N2 118.9(4) . .
C24 C16 N2 117.2(4) . .
C16 C17 C21 116.9(4) . .
C16 C17 C18 122.5(4) . .
C21 C17 C18 120.6(5) . .
C20 C18 C17 110.0(4) . .
C20 C18 C19 111.0(5) . .
C17 C18 C19 111.2(4) . .
C20 C18 H18 108.2 . .
C17 C18 H18 108.2 . .
C19 C18 H18 108.2 . .
C18 C19 H19A 109.5 . .
C18 C19 H19B 109.5 . .
H19A C19 H19B 109.5 . .
C18 C19 H19C 109.5 . .
H19A C19 H19C 109.5 . .
H19B C19 H19C 109.5 . .
C18 C20 H20A 109.5 . .
C18 C20 H20B 109.5 . .
H20A C20 H20B 109.5 . .
C18 C20 H20C 109.5 . .
H20A C20 H20C 109.5 . .
H20B C20 H20C 109.5 . .
C22 C21 C17 121.2(5) . .
C22 C21 H21 119.4 . .
C17 C21 H21 119.4 . .
C21 C22 C23 120.6(5) . .
C21 C22 H22 119.7 . .
C23 C22 H22 119.7 . .
C22 C23 C24 120.6(5) . .
C22 C23 H23 119.7 . .
C24 C23 H23 119.7 . .
C16 C24 C23 116.8(5) . .
C16 C24 C25 123.4(5) . .
C23 C24 C25 119.8(4) . .
C24 C25 C26 110.7(5) . .
C24 C25 C27 111.1(5) . .
C26 C25 C27 111.6(5) . .
C24 C25 H25 107.7 . .
C26 C25 H25 107.7 . .
C27 C25 H25 107.7 . .
C25 C26 H26A 109.5 . .
C25 C26 H26B 109.5 . .
H26A C26 H26B 109.5 . .
C25 C26 H26C 109.5 . .
H26A C26 H26C 109.5 . .
H26B C26 H26C 109.5 . .
C25 C27 H27A 109.5 . .
C25 C27 H27B 109.5 . .
H27A C27 H27B 109.5 . .
C25 C27 H27C 109.5 . .
H27A C27 H27C 109.5 . .
H27B C27 H27C 109.5 . .
N4 C28 N3 105.8(4) . .
N4 C28 Au2 129.3(4) . .
N3 C28 Au2 124.8(4) . .
C30 C29 N3 107.2(4) . .
C30 C29 H29 126.4 . .
N3 C29 H29 126.4 . .
C29 C30 N4 106.2(5) . .
C29 C30 H30 126.9 . .
N4 C30 H30 126.9 . .
C39 C31 C32 123.5(5) . .
C39 C31 N3 118.4(4) . .
C32 C31 N3 118.0(5) . .
C36 C32 C31 115.9(6) . .
C36 C32 C33 122.5(5) . .
C31 C32 C33 121.5(5) . .
C32 C33 C35 113.3(5) . .
C32 C33 C34 109.9(5) . .
C35 C33 C34 111.1(5) . .
C32 C33 H33 107.4 . .
C35 C33 H33 107.4 . .
C34 C33 H33 107.4 . .
C33 C34 H34A 109.5 . .
C33 C34 H34B 109.5 . .
H34A C34 H34B 109.5 . .
C33 C34 H34C 109.5 . .
H34A C34 H34C 109.5 . .
H34B C34 H34C 109.5 . .
C33 C35 H35A 109.5 . .
C33 C35 H35B 109.5 . .
H35A C35 H35B 109.5 . .
C33 C35 H35C 109.5 . .
H35A C35 H35C 109.5 . .
H35B C35 H35C 109.5 . .
C37 C36 C32 122.7(6) . .
C37 C36 H36 118.6 . .
C32 C36 H36 118.6 . .
C36 C37 C38 119.8(6) . .
C36 C37 H37 120.1 . .
C38 C37 H37 120.1 . .
C37 C38 C39 121.0(6) . .
C37 C38 H38 119.5 . .
C39 C38 H38 119.5 . .
C31 C39 C38 117.0(5) . .
C31 C39 C40 122.8(5) . .
C38 C39 C40 120.2(6) . .
C42 C40 C39 112.4(6) . .
C42 C40 C41 111.3(5) . .
C39 C40 C41 109.1(6) . .
C42 C40 H40 107.9 . .
C39 C40 H40 107.9 . .
C41 C40 H40 107.9 . .
C40 C41 H41A 109.5 . .
C40 C41 H41B 109.5 . .
H41A C41 H41B 109.5 . .
C40 C41 H41C 109.5 . .
H41A C41 H41C 109.5 . .
H41B C41 H41C 109.5 . .
C40 C42 H42A 109.5 . .
C40 C42 H42B 109.5 . .
H42A C42 H42B 109.5 . .
C40 C42 H42C 109.5 . .
H42A C42 H42C 109.5 . .
H42B C42 H42C 109.5 . .
C44 C43 C51 123.5(5) . .
C44 C43 N4 118.3(4) . .
C51 C43 N4 118.2(5) . .
C43 C44 C48 116.6(5) . .
C43 C44 C45 124.4(5) . .
C48 C44 C45 119.0(5) . .
C44 C45 C46 110.9(5) . .
C44 C45 C47 112.9(5) . .
C46 C45 C47 110.3(5) . .
C44 C45 H45 107.5 . .
C46 C45 H45 107.5 . .
C47 C45 H45 107.5 . .
C45 C46 H46A 109.5 . .
C45 C46 H46B 109.5 . .
H46A C46 H46B 109.5 . .
C45 C46 H46C 109.5 . .
H46A C46 H46C 109.5 . .
H46B C46 H46C 109.5 . .
C45 C47 H47A 109.5 . .
C45 C47 H47B 109.5 . .
H47A C47 H47B 109.5 . .
C45 C47 H47C 109.5 . .
H47A C47 H47C 109.5 . .
H47B C47 H47C 109.5 . .
C49 C48 C44 121.2(6) . .
C49 C48 H48 119.4 . .
C44 C48 H48 119.4 . .
C50 C49 C48 120.2(6) . .
C50 C49 H49 119.9 . .
C48 C49 H49 119.9 . .
C49 C50 C51 121.2(6) . .
C49 C50 H50 119.4 . .
C51 C50 H50 119.4 . .
C50 C51 C43 117.3(5) . .
C50 C51 C52 121.0(5) . .
C43 C51 C52 121.6(5) . .
C53 C52 C51 112.7(6) . .
C53 C52 C54 110.9(6) . .
C51 C52 C54 110.8(5) . .
C53 C52 H52 107.4 . .
C51 C52 H52 107.4 . .
C54 C52 H52 107.4 . .
C52 C53 H53A 109.5 . .
C52 C53 H53B 109.5 . .
H53A C53 H53B 109.5 . .
C52 C53 H53C 109.5 . .
H53A C53 H53C 109.5 . .
H53B C53 H53C 109.5 . .
C52 C54 H54A 109.5 . .
C52 C54 H54B 109.5 . .
H54A C54 H54B 109.5 . .
C52 C54 H54C 109.5 . .
H54A C54 H54C 109.5 . .
H54B C54 H54C 109.5 . .
O6 C56 C55 115.3(12) . .
O6 C56 H56A 108.5 . .
C55 C56 H56A 108.5 . .
O6 C56 H56B 108.5 . .
C55 C56 H56B 108.5 . .
H56A C56 H56B 107.5 . .
C56A C55A H55D 109.5 . .
C56A C55A H55E 109.5 . .
H55D C55A H55E 109.5 . .
C56A C55A H55F 109.5 . .
H55D C55A H55F 109.5 . .
H55E C55A H55F 109.5 . .
O6 C56A C55A 114.3(12) . .
O6 C56A H56C 108.7 . .
C55A C56A H56C 108.7 . .
O6 C56A H56D 108.7 . .
C55A C56A H56D 108.7 . .
H56C C56A H56D 107.6 . .
O2 P1 O1 119.8(2) . .
O2 P1 F1 110.8(2) . .
O1 P1 F1 108.1(2) . .
O2 P1 F2 111.4(2) . .
O1 P1 F2 106.5(2) . .
F1 P1 F2 97.9(3) . .
P1 O1 Au1 125.0(2) . .
F3 P2 O3 119.1(3) . .
F3 P2 F4 110.4(3) . .
O3 P2 F4 108.0(2) . .
F3 P2 O4 112.3(4) . .
O3 P2 O4 108.2(3) . .
F4 P2 O4 96.4(3) . .
P2 O3 Au2 123.8(2) . .
C1 N1 C2 110.2(4) . .
C1 N1 C4 125.6(4) . .
C2 N1 C4 124.1(4) . .
C1 N2 C3 110.7(4) . .
C1 N2 C16 124.4(4) . .
C3 N2 C16 124.8(4) . .
C28 N3 C29 109.9(4) . .
C28 N3 C31 125.1(4) . .
C29 N3 C31 125.0(4) . .
C28 N4 C30 110.9(4) . .
C28 N4 C43 125.7(4) . .
C30 N4 C43 123.4(4) . .
C56A O6 C56A 179.997(3) . 3_566
C56A O6 C56 127.9(8) . 3_566
C56A O6 C56 52.1(8) 3_566 3_566
C56A O6 C56 52.1(8) . .
C56A O6 C56 127.9(8) 3_566 .
C56 O6 C56 179.998(4) 3_566 .

loop_
_geom_bond_atom_site_label_1
_geom_bond_atom_site_label_2
_geom_bond_distance
_geom_bond_site_symmetry_2
Au1 C1 1.947(4) .
Au1 O1 2.048(4) .
Au2 C28 1.951(5) .
Au2 O3 2.039(4) .
C1 N2 1.354(6) .
C1 N1 1.355(6) .
C2 C3 1.325(7) .
C2 N1 1.384(6) .
C2 H2 0.9500 .
C3 N2 1.388(6) .
C3 H3 0.9500 .
C4 C12 1.401(7) .
C4 C5 1.401(6) .
C4 N1 1.445(6) .
C5 C9 1.386(7) .
C5 C6 1.521(7) .
C6 C7 1.523(8) .
C6 C8 1.540(7) .
C6 H6 1.0000 .
C7 H7A 0.9800 .
C7 H7B 0.9800 .
C7 H7C 0.9800 .
C8 H8A 0.9800 .
C8 H8B 0.9800 .
C8 H8C 0.9800 .
C9 C10 1.387(8) .
C9 H9 0.9500 .
C10 C11 1.378(7) .
C10 H10 0.9500 .
C11 C12 1.400(7) .
C11 H11 0.9500 .
C12 C13 1.508(7) .
C13 C14 1.521(8) .
C13 C15 1.526(8) .
C13 H13 1.0000 .
C14 H14A 0.9800 .
C14 H14B 0.9800 .
C14 H14C 0.9800 .
C15 H15A 0.9800 .
C15 H15B 0.9800 .
C15 H15C 0.9800 .
C16 C17 1.389(7) .
C16 C24 1.392(7) .
C16 N2 1.439(6) .
C17 C21 1.391(7) .
C17 C18 1.526(7) .
C18 C20 1.521(7) .
C18 C19 1.530(8) .
C18 H18 1.0000 .
C19 H19A 0.9800 .
C19 H19B 0.9800 .
C19 H19C 0.9800 .
C20 H20A 0.9800 .
C20 H20B 0.9800 .
C20 H20C 0.9800 .
C21 C22 1.374(7) .
C21 H21 0.9500 .
C22 C23 1.381(8) .
C22 H22 0.9500 .
C23 C24 1.400(7) .
C23 H23 0.9500 .
C24 C25 1.517(8) .
C25 C26 1.531(9) .
C25 C27 1.535(8) .
C25 H25 1.0000 .
C26 H26A 0.9800 .
C26 H26B 0.9800 .
C26 H26C 0.9800 .
C27 H27A 0.9800 .
C27 H27B 0.9800 .
C27 H27C 0.9800 .
C28 N4 1.333(6) .
C28 N3 1.350(6) .
C29 C30 1.337(7) .
C29 N3 1.395(7) .
C29 H29 0.9500 .
C30 N4 1.398(6) .
C30 H30 0.9500 .
C31 C39 1.393(8) .
C31 C32 1.403(7) .
C31 N3 1.448(6) .
C32 C36 1.384(8) .
C32 C33 1.506(8) .
C33 C35 1.527(8) .
C33 C34 1.532(8) .
C33 H33 1.0000 .
C34 H34A 0.9800 .
C34 H34B 0.9800 .
C34 H34C 0.9800 .
C35 H35A 0.9800 .
C35 H35B 0.9800 .
C35 H35C 0.9800 .
C36 C37 1.373(10) .
C36 H36 0.9500 .
C37 C38 1.376(9) .
C37 H37 0.9500 .
C38 C39 1.397(8) .
C38 H38 0.9500 .
C39 C40 1.508(8) .
C40 C42 1.504(10) .
C40 C41 1.526(9) .
C40 H40 1.0000 .
C41 H41A 0.9800 .
C41 H41B 0.9800 .
C41 H41C 0.9800 .
C42 H42A 0.9800 .
C42 H42B 0.9800 .
C42 H42C 0.9800 .
C43 C44 1.389(7) .
C43 C51 1.395(7) .
C43 N4 1.445(6) .
C44 C48 1.398(7) .
C44 C45 1.517(8) .
C45 C46 1.518(9) .
C45 C47 1.524(9) .
C45 H45 1.0000 .
C46 H46A 0.9800 .
C46 H46B 0.9800 .
C46 H46C 0.9800 .
C47 H47A 0.9800 .
C47 H47B 0.9800 .
C47 H47C 0.9800 .
C48 C49 1.382(8) .
C48 H48 0.9500 .
C49 C50 1.375(9) .
C49 H49 0.9500 .
C50 C51 1.384(8) .
C50 H50 0.9500 .
C51 C52 1.529(8) .
C52 C53 1.508(8) .
C52 C54 1.532(9) .
C52 H52 1.0000 .
C53 H53A 0.9800 .
C53 H53B 0.9800 .
C53 H53C 0.9800 .
C54 H54A 0.9800 .
C54 H54B 0.9800 .
C54 H54C 0.9800 .
C55 C56 1.540(19) .
C55 H55A 0.9800 .
C55 H55B 0.9800 .
C55 H55C 0.9800 .
C56 O6 1.379(13) .
C56 H56A 0.9900 .
C56 H56B 0.9900 .
C55A C56A 1.50(2) .
C55A H55D 0.9800 .
C55A H55E 0.9800 .
C55A H55F 0.9800 .
C56A O6 1.295(12) .
C56A H56C 0.9900 .
C56A H56D 0.9900 .
P1 O2 1.453(4) .
P1 O1 1.473(4) .
P1 F1 1.524(4) .
P1 F2 1.535(4) .
P2 F3 1.427(5) .
P2 O3 1.479(4) .
P2 F4 1.519(4) .
P2 O4 1.529(5) .
O6 C56A 1.295(12) 3_566
O6 C56 1.379(13) 3_566
